data_1546958
loop_
_publ_author_name
'Xu, Liangxiong'
'Wu, Ping'
'Xue, Jinghua'
'Molnar, Istvan'
'Wei, Xiaoyi'

_publ_section_title
;
 Antifungal and Cytotoxic \b-Resorcylic Acid Lactones from a Paecilomyces
 Species.
;
_journal_issue 8
_journal_name_full 'Journal of natural products'
_journal_page_first 2215
_journal_page_last 2223
_journal_paper_doi 10.1021/acs.jnatprod.7b00066
_journal_volume 80
_journal_year 2017
_chemical_formula_sum 'C18 H16 O5'
_chemical_formula_weight 312.310
_space_group_IT_number 1
_symmetry_space_group_name_Hall 'P 1'
_symmetry_space_group_name_H-M 'P 1'
_audit_creation_date 16-07-21
_audit_creation_method 'Created with Diamond (www.crystalimpact.com)'
_audit_update_record 16-07-21
_cell_angle_alpha 90.000
_cell_angle_beta 90.000
_cell_angle_gamma 90.000
_cell_formula_units_Z 1
_cell_length_a 5.0880(1)
_cell_length_b 11.9460(2)
_cell_length_c 23.4043(3)
_cell_volume 1422.54(4)
_refine_ls_R_factor_all 0.037
_cod_data_source_file np7b00066_si_002.cif
_cod_data_source_block dechloropochonin_I
_cod_original_cell_volume 1422.5(0)
_cod_original_formula_units_Z 4
_cod_database_code 1546958

loop_
_symmetry_equiv_pos_site_id
_symmetry_equiv_pos_as_xyz
1 'x, y, z'

loop_
_atom_site_aniso_label
_atom_site_aniso_U_11
_atom_site_aniso_U_22
_atom_site_aniso_U_33
_atom_site_aniso_U_12
_atom_site_aniso_U_13
_atom_site_aniso_U_23
O1 0.0242(6) 0.0203(6) 0.0204(6) 0.0041(6) 0.0051(5) -0.0002(5)
O2 0.0211(6) 0.0159(6) 0.0174(6) 0.0009(5) 0.0025(5) 0.0036(5)
O3 0.0202(6) 0.0225(6) 0.0185(6) 0.0011(5) -0.0024(5) -0.0004(5)
O4 0.0259(6) 0.0173(6) 0.0214(6) -0.0030(5) 0.0004(5) 0.0038(5)
O5 0.0246(6) 0.0226(6) 0.0251(7) 0.0044(6) 0.0077(6) 0.0044(5)
C6 0.0186(8) 0.0169(8) 0.0129(7) -0.0010(7) -0.0013(6) 0.0000(6)
C7 0.0182(8) 0.0183(8) 0.0164(8) 0.0005(7) -0.0002(7) -0.0007(6)
C8 0.0176(7) 0.0162(8) 0.0143(7) 0.0005(7) -0.0020(7) -0.0007(6)
C9 0.0206(8) 0.0165(8) 0.0143(7) -0.0005(7) -0.0007(6) -0.0021(6)
C10 0.0220(8) 0.0159(8) 0.0155(8) 0.0002(7) 0.0036(7) 0.0030(6)
C11 0.0171(7) 0.0164(8) 0.0161(8) 0.0018(7) 0.0027(7) 0.0006(6)
C12 0.0203(8) 0.0182(8) 0.0150(8) 0.0011(7) -0.0019(7) -0.0027(6)
C13 0.0216(8) 0.0162(8) 0.0154(7) -0.0025(7) -0.0034(7) 0.0011(6)
C14 0.0200(8) 0.0166(8) 0.0167(8) -0.0028(7) -0.0007(7) -0.0013(6)
C15 0.0244(8) 0.0134(8) 0.0179(8) 0.0020(7) -0.0047(7) -0.0002(6)
C16 0.0199(8) 0.0145(7) 0.0156(7) -0.0010(7) -0.0017(7) -0.0021(6)
C17 0.0245(8) 0.0178(9) 0.0219(8) 0.0026(7) 0.0013(8) -0.0044(7)
C18 0.0208(8) 0.0190(8) 0.0186(8) -0.0014(7) 0.0016(7) 0.0023(7)
C19 0.0232(8) 0.0178(8) 0.0169(8) -0.0013(7) 0.0011(7) -0.0013(6)
C20 0.0208(8) 0.0186(8) 0.0119(7) 0.0010(7) 0.0020(6) -0.0014(6)
C21 0.0301(9) 0.0149(8) 0.0268(9) 0.0013(8) -0.0027(8) -0.0002(7)
C22 0.0236(8) 0.0231(9) 0.0174(8) 0.0003(8) 0.0009(7) 0.0018(7)
C23 0.0275(9) 0.0161(8) 0.0227(9) -0.0031(7) 0.0030(8) 0.0013(7)

loop_
_atom_site_label
_atom_site_type_symbol
_atom_site_fract_x
_atom_site_fract_y
_atom_site_fract_z
_atom_site_occupancy
_atom_site_calc_flag
_atom_site_thermal_displace_type
_atom_site_U_iso_or_equiv
O1 O 0.0153(3) 0.1109(1) 0.1613(0) 1.000 d Uani 0.0216(3)
H1 H -0.0316 0.0589 0.1817 1.000 calc Uiso 0.03200
O2 O 0.3566(2) -0.2003(1) 0.1815(0) 1.000 d Uani 0.0181(3)
O3 O 0.2105(2) -0.2515(1) 0.0541(0) 1.000 d Uani 0.0204(3)
O4 O 0.6247(2) 0.2004(1) 0.0155(0) 1.000 d Uani 0.0215(3)
H4 H 0.7472 0.2332 0.0309 1.000 calc Uiso 0.03200
O5 O 0.0139(3) -0.0887(1) 0.2016(0) 1.000 d Uani 0.0241(3)
C6 C 0.3173(3) -0.0332(1) 0.1293(1) 1.000 d Uani 0.0161(3)
C7 C 0.6156(4) 0.0166(2) 0.0524(1) 1.000 d Uani 0.0177(3)
H7 H 0.7476 -0.0026 0.0267 1.000 calc Uiso 0.02100
C8 C 0.5176(3) -0.0631(1) 0.0898(1) 1.000 d Uani 0.0160(3)
C9 C 0.2113(3) -0.1086(1) 0.1736(1) 1.000 d Uani 0.0172(3)
C10 C 0.2558(3) -0.2915(1) 0.2177(1) 1.000 d Uani 0.0178(4)
H10 H 0.1123 -0.2640 0.2418 1.000 calc Uiso 0.02100
C11 C 0.6280(3) -0.1805(1) 0.0853(1) 1.000 d Uani 0.0165(3)
H11A H 0.7264 -0.1970 0.1198 1.000 calc Uiso 0.02000
H11B H 0.7497 -0.1832 0.0534 1.000 calc Uiso 0.02000
C12 C 0.2117(3) 0.0764(1) 0.1268(1) 1.000 d Uani 0.0178(3)
C13 C 0.5164(3) 0.1255(1) 0.0533(1) 1.000 d Uani 0.0177(3)
C14 C 0.3680(3) -0.4386(2) 0.1427(1) 1.000 d Uani 0.0178(4)
C15 C 0.3138(4) 0.1556(1) 0.0892(1) 1.000 d Uani 0.0186(4)
H15 H 0.2460 0.2279 0.0884 1.000 calc Uiso 0.02200
C16 C 0.4947(3) -0.3865(1) 0.0963(1) 1.000 d Uani 0.0167(3)
C17 C 0.7769(4) -0.5473(2) 0.0839(1) 1.000 d Uani 0.0214(4)
H17 H 0.9109 -0.5834 0.0642 1.000 calc Uiso 0.02600
C18 C 0.1544(3) -0.3822(2) 0.1772(1) 1.000 d Uani 0.0195(4)
H18A H 0.0629 -0.4386 0.1995 1.000 calc Uiso 0.02300
H18B H 0.0282 -0.3490 0.1512 1.000 calc Uiso 0.02300
C19 C 0.6973(4) -0.4407(2) 0.0674(1) 1.000 d Uani 0.0193(4)
H19 H 0.7799 -0.4054 0.0369 1.000 calc Uiso 0.02300
C20 C 0.4213(3) -0.2704(1) 0.0770(1) 1.000 d Uani 0.0171(3)
C21 C 0.6564(4) -0.5996(2) 0.1297(1) 1.000 d Uani 0.0239(4)
H21 H 0.7104 -0.6705 0.1411 1.000 calc Uiso 0.02900
C22 C 0.4851(4) -0.3279(2) 0.2543(1) 1.000 d Uani 0.0214(4)
H22A H 0.6327 -0.3452 0.2303 1.000 calc Uiso 0.03200
H22B H 0.4367 -0.3931 0.2759 1.000 calc Uiso 0.03200
H22C H 0.5316 -0.2685 0.2801 1.000 calc Uiso 0.03200
C23 C 0.4543(4) -0.5456(2) 0.1586(1) 1.000 d Uani 0.0221(4)
H23 H 0.3741 -0.5814 0.1892 1.000 calc Uiso 0.02600

loop_
_atom_type_symbol
_atom_type_radius_bond
O 1.200
H 1.200
C 1.200

loop_
_geom_angle_atom_site_label_1
_geom_angle_atom_site_label_2
_geom_angle_atom_site_label_3
_geom_angle
_geom_angle_publ_flag
C12 O1 H1 109.50 no
C9 O2 C10 119.60(13) no
C13 O4 H4 109.50 no
C8 C6 C9 124.44(15) no
C12 C6 C8 118.50(15) no
C12 C6 C9 117.06(15) no
C8 C7 H7 120.00 no
C8 C7 C13 120.07(16) no
C13 C7 H7 120.00 no
C6 C8 C11 122.95(15) no
C7 C8 C6 119.75(16) no
C7 C8 C11 117.29(15) no
O2 C9 C6 113.32(14) no
O5 C9 O2 122.72(15) no
O5 C9 C6 123.94(16) no
O2 C10 H10 110.10 no
O2 C10 C18 106.63(12) no
O2 C10 C22 105.68(13) no
C18 C10 H10 110.10 no
C22 C10 H10 110.10 no
C22 C10 C18 114.08(15) no
C8 C11 H11A 108.70 no
C8 C11 H11B 108.70 no
C8 C11 C20 114.07(14) no
H11A C11 H11B 107.60 no
C20 C11 H11A 108.70 no
C20 C11 H11B 108.70 no
O1 C12 C6 122.59(15) no
O1 C12 C15 116.54(15) no
C15 C12 C6 120.84(16) no
O4 C13 C7 116.93(15) no
O4 C13 C15 121.56(15) no
C15 C13 C7 121.48(16) no
C16 C14 C18 123.02(16) no
C23 C14 C16 117.63(16) no
C23 C14 C18 119.29(16) no
C12 C15 H15 120.40 no
C13 C15 C12 119.19(16) no
C13 C15 H15 120.40 no
C14 C16 C20 121.63(15) no
C19 C16 C14 120.56(16) no
C19 C16 C20 117.79(15) no
C19 C17 H17 120.00 no
C21 C17 H17 120.00 no
C21 C17 C19 119.94(17) no
C10 C18 H18A 108.80 no
C10 C18 H18B 108.80 no
C14 C18 C10 113.84(14) no
C14 C18 H18A 108.80 no
C14 C18 H18B 108.80 no
H18A C18 H18B 107.70 no
C16 C19 H19 119.80 no
C17 C19 C16 120.43(16) no
C17 C19 H19 119.80 no
O3 C20 C11 122.37(15) no
O3 C20 C16 121.34(15) no
C16 C20 C11 116.24(14) no
C17 C21 H21 120.20 no
C17 C21 C23 119.66(17) no
C23 C21 H21 120.20 no
C10 C22 H22A 109.50 no
C10 C22 H22B 109.50 no
C10 C22 H22C 109.50 no
H22A C22 H22B 109.50 no
H22A C22 H22C 109.50 no
H22B C22 H22C 109.50 no
C14 C23 H23 119.10 no
C21 C23 C14 121.77(17) no
C21 C23 H23 119.10 no

loop_
_geom_bond_atom_site_label_1
_geom_bond_atom_site_label_2
_geom_bond_distance
_geom_bond_publ_flag
O1 H1 0.8200 no
O1 C12 1.349(2) no
O2 C9 1.334(2) no
O2 C10 1.4726(19) no
O3 C20 1.220(2) no
O4 H4 0.8200 no
O4 C13 1.373(2) no
O5 C9 1.223(2) no
C6 C8 1.421(2) no
C6 C9 1.475(2) no
C6 C12 1.417(2) no
C7 H7 0.9300 no
C7 C8 1.386(2) no
C7 C13 1.396(2) no
C8 C11 1.515(2) no
C10 H10 0.9800 no
C10 C18 1.528(2) no
C10 C22 1.512(2) no
C11 H11A 0.9700 no
C11 H11B 0.9700 no
C11 C20 1.515(2) no
C12 C15 1.392(2) no
C13 C15 1.378(2) no
C14 C16 1.407(2) no
C14 C18 1.513(2) no
C14 C23 1.402(2) no
C15 H15 0.9300 no
C16 C19 1.392(2) no
C16 C20 1.506(2) no
C17 H17 0.9300 no
C17 C19 1.391(2) no
C17 C21 1.384(3) no
C18 H18A 0.9700 no
C18 H18B 0.9700 no
C19 H19 0.9300 no
C21 H21 0.9300 no
C21 C23 1.389(3) no
C22 H22A 0.9600 no
C22 H22B 0.9600 no
C22 H22C 0.9600 no
C23 H23 0.9300 no

loop_
_geom_torsion_atom_site_label_1
_geom_torsion_atom_site_label_2
_geom_torsion_atom_site_label_3
_geom_torsion_atom_site_label_4
_geom_torsion
_geom_torsion_publ_flag
O1 C12 C15 C13 179.44(15) no
O2 C10 C18 C14 66.90(18) no
O4 C13 C15 C12 -179.83(15) no
C6 C8 C11 C20 53.3(2) no
C6 C12 C15 C13 1.4(3) no
C7 C8 C11 C20 -125.25(16) no
C7 C13 C15 C12 2.1(3) no
C8 C6 C9 O2 13.2(2) no
C8 C6 C9 O5 -168.59(17) no
C8 C6 C12 O1 177.72(15) no
C8 C6 C12 C15 -4.3(2) no
C8 C7 C13 O4 179.28(15) no
C8 C7 C13 C15 -2.6(3) no
C8 C11 C20 O3 27.4(2) no
C8 C11 C20 C16 -155.25(14) no
C9 O2 C10 C18 101.59(16) no
C9 O2 C10 C22 -136.66(14) no
C9 C6 C8 C7 -175.64(15) no
C9 C6 C8 C11 5.9(3) no
C9 C6 C12 O1 -2.7(2) no
C9 C6 C12 C15 175.19(15) no
C10 O2 C9 O5 11.2(2) no
C10 O2 C9 C6 -170.63(13) no
C12 C6 C8 C7 3.9(2) no
C12 C6 C8 C11 -174.65(15) no
C12 C6 C9 O2 -166.29(14) no
C12 C6 C9 O5 11.9(2) no
C13 C7 C8 C6 -0.5(2) no
C13 C7 C8 C11 178.10(15) no
C14 C16 C19 C17 0.2(3) no
C14 C16 C20 O3 -69.5(2) no
C14 C16 C20 C11 113.14(18) no
C16 C14 C18 C10 -74.1(2) no
C16 C14 C23 C21 -0.4(3) no
C17 C21 C23 C14 -0.1(3) no
C18 C14 C16 C19 177.43(16) no
C18 C14 C16 C20 -1.2(2) no
C18 C14 C23 C21 -177.59(16) no
C19 C16 C20 O3 111.80(19) no
C19 C16 C20 C11 -65.5(2) no
C19 C17 C21 C23 0.7(3) no
C20 C16 C19 C17 178.92(16) no
C21 C17 C19 C16 -0.8(3) no
C22 C10 C18 C14 -49.4(2) no
C23 C14 C16 C19 0.4(3) no
C23 C14 C16 C20 -178.30(15) no
C23 C14 C18 C10 102.94(19) no

loop_
_cod_changelog_entry_id
_cod_changelog_entry_author
_cod_changelog_entry_date
_cod_changelog_entry_text
1 'Quir\'os, Miguel' 2019-03-18T09:35:25+02:00
;
 Changed wrong Z value.
;
2 'Vaitkus, Antanas' 2024-11-19T13:42:36+02:00
;
 Renamed data items '_geom_angle_atom_site_symbol_1',
 '_geom_angle_atom_site_symbol_2', '_geom_angle_atom_site_symbol_3',
 '_geom_bond_atom_site_symbol_1', '_geom_bond_atom_site_symbol_2',
 '_geom_torsion_atom_site_symbol_1', '_geom_torsion_atom_site_symbol_2',
 '_geom_torsion_atom_site_symbol_3', '_geom_torsion_atom_site_symbol_4'
 to '_geom_angle_atom_site_label_1', '_geom_angle_atom_site_label_2',
 '_geom_angle_atom_site_label_3', '_geom_bond_atom_site_label_1',
 '_geom_bond_atom_site_label_2', '_geom_torsion_atom_site_label_1',
 '_geom_torsion_atom_site_label_2', '_geom_torsion_atom_site_label_3',
 '_geom_torsion_atom_site_label_4' respectively.

 Converted '_cod_depositor_comments' data item to the COD_CHANGELOG_ENTRY loop.
;
